data_7019694
loop_
_publ_author_name
'Chapman, Andy M.'
'Wass, Duncan F.'

_publ_section_title
;
 Cationic Ti(iv) and neutral Ti(iii) titanocene-phosphinoaryloxide
 frustrated Lewis pairs: hydrogen activation and catalytic amine-borane
 dehydrogenation.
;
_journal_issue 30
_journal_name_full 'Dalton transactions (Cambridge, England : 2003)'
_journal_page_first 9067
_journal_page_last 9072
_journal_paper_doi 10.1039/c2dt30168g
_journal_volume 41
_journal_year 2012
_chemical_formula_moiety 'C24 H32 O P Ti'
_chemical_formula_sum 'C24 H32 O P Ti'
_chemical_formula_weight 415.37
_chemical_name_systematic
;
?
;
_space_group_IT_number 4
_symmetry_cell_setting monoclinic
_symmetry_space_group_name_Hall 'P 2yb'
_symmetry_space_group_name_H-M 'P 1 21 1'
_atom_sites_solution_hydrogens geom
_atom_sites_solution_primary direct
_atom_sites_solution_secondary difmap
_audit_creation_method SHELXL-97
_cell_angle_alpha 90.00
_cell_angle_beta 96.260(6)
_cell_angle_gamma 90.00
_cell_formula_units_Z 2
_cell_length_a 9.599(2)
_cell_length_b 10.528(3)
_cell_length_c 10.456(3)
_cell_measurement_reflns_used 9870
_cell_measurement_temperature 100(2)
_cell_measurement_theta_max 66.19
_cell_measurement_theta_min 4.25
_cell_volume 1050.4(5)
_computing_cell_refinement 'Bruker Apex II'
_computing_data_collection 'Bruker Apex II'
_computing_data_reduction 'Bruker SAINT'
_computing_molecular_graphics 'Bruker ShelXTL'
_computing_publication_material 'Bruker ShelXTL'
_computing_structure_refinement 'SHELXL-97 (Sheldrick, 2008)'
_computing_structure_solution 'SHELXS-97 (Sheldrick, 2008)'
_diffrn_ambient_temperature 100(2)
_diffrn_measured_fraction_theta_full 0.990
_diffrn_measured_fraction_theta_max 0.990
_diffrn_measurement_device_type 'Bruker Microstar CCD area detector'
_diffrn_measurement_method 'phi and omega scans'
_diffrn_radiation_monochromator graphite
_diffrn_radiation_source 'rotating anode'
_diffrn_radiation_type CuK\a
_diffrn_radiation_wavelength 1.54178
_diffrn_reflns_av_R_equivalents 0.0432
_diffrn_reflns_av_sigmaI/netI 0.0426
_diffrn_reflns_limit_h_max 11
_diffrn_reflns_limit_h_min -7
_diffrn_reflns_limit_k_max 12
_diffrn_reflns_limit_k_min -12
_diffrn_reflns_limit_l_max 12
_diffrn_reflns_limit_l_min -12
_diffrn_reflns_number 12230
_diffrn_reflns_theta_full 66.36
_diffrn_reflns_theta_max 66.36
_diffrn_reflns_theta_min 4.25
_exptl_absorpt_coefficient_mu 4.239
_exptl_absorpt_correction_T_max 0.7528
_exptl_absorpt_correction_T_min 0.4950
_exptl_absorpt_correction_type multi-scan
_exptl_absorpt_process_details 'SADABS V2008/1'
_exptl_crystal_colour purple
_exptl_crystal_density_diffrn 1.313
_exptl_crystal_density_method 'not measured'
_exptl_crystal_description block
_exptl_crystal_F_000 442
_exptl_crystal_size_max 0.19
_exptl_crystal_size_mid 0.17
_exptl_crystal_size_min 0.10
_refine_diff_density_max 0.440
_refine_diff_density_min -0.307
_refine_diff_density_rms 0.061
_refine_ls_abs_structure_details 'Flack H D (1983), Acta Cryst. A39, 876-881'
_refine_ls_abs_structure_Flack 0.005(5)
_refine_ls_extinction_method none
_refine_ls_goodness_of_fit_ref 1.025
_refine_ls_hydrogen_treatment constr
_refine_ls_matrix_type full
_refine_ls_number_parameters 251
_refine_ls_number_reflns 3587
_refine_ls_number_restraints 1
_refine_ls_restrained_S_all 1.025
_refine_ls_R_factor_all 0.0380
_refine_ls_R_factor_gt 0.0377
_refine_ls_shift/su_max 0.001
_refine_ls_shift/su_mean 0.000
_refine_ls_structure_factor_coef Fsqd
_refine_ls_weighting_details 'calc w=1/[\s^2^(Fo^2^)+(0.0810P)^2^+0.2542P] where P=(Fo^2^+2Fc^2^)/3'
_refine_ls_weighting_scheme calc
_refine_ls_wR_factor_gt 0.1000
_refine_ls_wR_factor_ref 0.1004
_reflns_number_gt 3560
_reflns_number_total 3587
_reflns_threshold_expression >2sigma(I)
_cod_data_source_file c2dt30168g.txt
_cod_data_source_block amc309
_cod_original_cell_volume 1050.4(4)
_cod_original_sg_symbol_H-M P21
_cod_database_code 7019694

loop_
_symmetry_equiv_pos_as_xyz
'x, y, z'
'-x, y+1/2, -z'

loop_
_atom_site_label
_atom_site_type_symbol
_atom_site_fract_x
_atom_site_fract_y
_atom_site_fract_z
_atom_site_U_iso_or_equiv
_atom_site_adp_type
_atom_site_occupancy
_atom_site_symmetry_multiplicity
_atom_site_calc_flag
_atom_site_refinement_flags
Ti1 Ti 0.71898(4) 0.77487(3) 0.13432(3) 0.01242(14) Uani 1 1 d .
P1 P 0.71193(6) 0.56617(5) 0.31550(5) 0.01259(16) Uani 1 1 d .
O1 O 0.53412(17) 0.68096(17) 0.10427(15) 0.0152(3) Uani 1 1 d .
C1 C 0.8822(3) 0.6431(3) 0.0347(2) 0.0211(5) Uani 1 1 d .
H1 H 0.9253 0.5625 0.0709 0.025 Uiso 1 1 calc R
C2 C 0.9415(2) 0.7657(3) 0.0502(2) 0.0218(5) Uani 1 1 d .
H2 H 1.0343 0.7867 0.0986 0.026 Uiso 1 1 calc R
C3 C 0.8562(3) 0.8500(3) -0.0286(2) 0.0216(5) Uani 1 1 d .
H3 H 0.8784 0.9409 -0.0450 0.026 Uiso 1 1 calc R
C4 C 0.7420(2) 0.7819(3) -0.0895(2) 0.0205(5) Uani 1 1 d .
H4 H 0.6705 0.8155 -0.1579 0.025 Uiso 1 1 calc R
C5 C 0.7588(3) 0.6526(3) -0.0519(2) 0.0214(5) Uani 1 1 d .
H5 H 0.7002 0.5799 -0.0882 0.026 Uiso 1 1 calc R
C6 C 0.7911(3) 0.9852(3) 0.2002(3) 0.0232(6) Uani 1 1 d .
H6 H 0.8788 1.0284 0.1799 0.028 Uiso 1 1 calc R
C7 C 0.6576(3) 0.9975(2) 0.1290(3) 0.0228(6) Uani 1 1 d .
H7 H 0.6349 1.0502 0.0499 0.027 Uiso 1 1 calc R
C8 C 0.5611(3) 0.9358(2) 0.1979(2) 0.0193(5) Uani 1 1 d .
H8 H 0.4571 0.9363 0.1755 0.023 Uiso 1 1 calc R
C9 C 0.6323(3) 0.8821(2) 0.3089(2) 0.0184(5) Uani 1 1 d .
H9 H 0.5879 0.8412 0.3806 0.022 Uiso 1 1 calc R
C10 C 0.7766(3) 0.9133(2) 0.3102(2) 0.0204(5) Uani 1 1 d .
H10 H 0.8511 0.8987 0.3833 0.024 Uiso 1 1 calc R
C11 C 0.4603(3) 0.6440(2) 0.1972(2) 0.0147(5) Uani 1 1 d .
C12 C 0.3140(3) 0.6614(2) 0.1833(2) 0.0170(5) Uani 1 1 d .
H12 H 0.2694 0.6996 0.1073 0.020 Uiso 1 1 calc R
C13 C 0.2343(3) 0.6235(3) 0.2794(3) 0.0202(5) Uani 1 1 d .
H13 H 0.1357 0.6359 0.2685 0.024 Uiso 1 1 calc R
C14 C 0.2967(3) 0.5679(3) 0.3910(2) 0.0210(5) Uani 1 1 d .
H14 H 0.2415 0.5435 0.4569 0.025 Uiso 1 1 calc R
C15 C 0.4398(3) 0.5480(2) 0.4061(2) 0.0183(5) Uani 1 1 d .
H15 H 0.4822 0.5084 0.4822 0.022 Uiso 1 1 calc R
C16 C 0.5230(2) 0.5854(2) 0.3112(2) 0.0159(5) Uani 1 1 d .
C17 C 0.7946(2) 0.5767(3) 0.4900(2) 0.0169(5) Uani 1 1 d .
C18 C 0.7351(3) 0.6894(3) 0.5595(2) 0.0197(5) Uani 1 1 d .
H18A H 0.7794 0.6928 0.6485 0.030 Uiso 1 1 calc R
H18B H 0.6336 0.6788 0.5595 0.030 Uiso 1 1 calc R
H18C H 0.7542 0.7684 0.5152 0.030 Uiso 1 1 calc R
C19 C 0.9503(3) 0.6033(3) 0.4806(3) 0.0206(5) Uani 1 1 d .
H19A H 0.9992 0.6140 0.5673 0.031 Uiso 1 1 calc R
H19B H 0.9598 0.6810 0.4307 0.031 Uiso 1 1 calc R
H19C H 0.9915 0.5318 0.4379 0.031 Uiso 1 1 calc R
C20 C 0.7844(3) 0.4587(3) 0.5762(2) 0.0216(5) Uani 1 1 d .
H20A H 0.6858 0.4420 0.5867 0.032 Uiso 1 1 calc R
H20B H 0.8365 0.4742 0.6606 0.032 Uiso 1 1 calc R
H20C H 0.8243 0.3850 0.5360 0.032 Uiso 1 1 calc R
C21 C 0.7237(3) 0.3932(2) 0.2613(2) 0.0181(5) Uani 1 1 d .
C22 C 0.8770(3) 0.3486(3) 0.2737(3) 0.0240(6) Uani 1 1 d .
H22A H 0.9341 0.4112 0.2337 0.036 Uiso 1 1 calc R
H22B H 0.8829 0.2665 0.2305 0.036 Uiso 1 1 calc R
H22C H 0.9118 0.3396 0.3649 0.036 Uiso 1 1 calc R
C23 C 0.6664(3) 0.3884(3) 0.1179(3) 0.0220(6) Uani 1 1 d .
H23A H 0.5786 0.4365 0.1044 0.033 Uiso 1 1 calc R
H23B H 0.6489 0.2998 0.0919 0.033 Uiso 1 1 calc R
H23C H 0.7351 0.4257 0.0661 0.033 Uiso 1 1 calc R
C24 C 0.6348(3) 0.3004(3) 0.3308(2) 0.0229(6) Uani 1 1 d .
H24A H 0.6439 0.2148 0.2960 0.034 Uiso 1 1 calc R
H24B H 0.5364 0.3268 0.3180 0.034 Uiso 1 1 calc R
H24C H 0.6673 0.3004 0.4230 0.034 Uiso 1 1 calc R

loop_
_atom_site_aniso_label
_atom_site_aniso_U_11
_atom_site_aniso_U_22
_atom_site_aniso_U_33
_atom_site_aniso_U_23
_atom_site_aniso_U_13
_atom_site_aniso_U_12
Ti1 0.0100(2) 0.0144(2) 0.0130(2) -0.00082(16) 0.00230(15) -0.00032(16)
P1 0.0087(3) 0.0159(3) 0.0133(3) 0.0000(2) 0.0018(2) 0.0002(2)
O1 0.0120(8) 0.0208(8) 0.0130(7) 0.0001(7) 0.0028(6) -0.0017(7)
C1 0.0187(13) 0.0220(13) 0.0248(12) -0.0012(11) 0.0122(10) 0.0060(10)
C2 0.0106(11) 0.0301(13) 0.0259(12) 0.0013(12) 0.0073(9) -0.0001(11)
C3 0.0195(13) 0.0249(13) 0.0227(12) 0.0056(11) 0.0127(10) -0.0016(11)
C4 0.0163(11) 0.0343(14) 0.0115(10) 0.0015(11) 0.0045(9) 0.0024(12)
C5 0.0221(13) 0.0285(14) 0.0149(11) -0.0069(10) 0.0084(10) -0.0018(11)
C6 0.0275(14) 0.0135(12) 0.0279(13) -0.0045(10) 0.0002(11) -0.0058(11)
C7 0.0311(15) 0.0139(12) 0.0228(12) 0.0015(10) 0.0008(11) 0.0039(11)
C8 0.0215(13) 0.0156(11) 0.0210(12) -0.0021(9) 0.0026(10) 0.0064(10)
C9 0.0216(13) 0.0174(12) 0.0164(11) -0.0054(9) 0.0030(9) 0.0063(10)
C10 0.0254(14) 0.0160(12) 0.0187(12) -0.0071(10) -0.0027(10) 0.0012(10)
C11 0.0134(12) 0.0157(11) 0.0156(11) -0.0021(9) 0.0040(9) -0.0022(9)
C12 0.0114(11) 0.0229(13) 0.0163(11) 0.0020(9) 0.0006(9) 0.0020(10)
C13 0.0097(11) 0.0284(13) 0.0229(12) 0.0010(11) 0.0033(9) 0.0009(10)
C14 0.0136(12) 0.0286(14) 0.0218(11) 0.0052(12) 0.0067(9) -0.0024(11)
C15 0.0135(12) 0.0231(13) 0.0184(11) 0.0035(10) 0.0022(9) 0.0009(10)
C16 0.0135(11) 0.0171(12) 0.0170(11) -0.0007(9) 0.0015(9) 0.0008(9)
C17 0.0128(11) 0.0215(12) 0.0160(11) 0.0022(10) 0.0002(9) 0.0020(10)
C18 0.0179(12) 0.0252(13) 0.0160(10) -0.0038(10) 0.0016(9) 0.0038(10)
C19 0.0143(12) 0.0262(14) 0.0206(12) -0.0005(10) -0.0016(10) 0.0021(10)
C20 0.0188(13) 0.0259(14) 0.0198(12) 0.0054(11) -0.0002(10) 0.0001(11)
C21 0.0195(13) 0.0149(11) 0.0199(12) -0.0018(9) 0.0025(9) -0.0013(10)
C22 0.0236(14) 0.0205(13) 0.0286(13) -0.0020(11) 0.0062(11) 0.0055(11)
C23 0.0266(15) 0.0192(13) 0.0203(12) -0.0024(10) 0.0034(10) -0.0037(11)
C24 0.0246(13) 0.0219(14) 0.0222(12) 0.0015(10) 0.0021(10) -0.0018(11)

loop_
_atom_type_symbol
_atom_type_description
_atom_type_scat_dispersion_real
_atom_type_scat_dispersion_imag
_atom_type_scat_source
C C 0.0181 0.0091 'International Tables Vol C Tables 4.2.6.8 and 6.1.1.4'
H H 0.0000 0.0000 'International Tables Vol C Tables 4.2.6.8 and 6.1.1.4'
O O 0.0492 0.0322 'International Tables Vol C Tables 4.2.6.8 and 6.1.1.4'
P P 0.2955 0.4335 'International Tables Vol C Tables 4.2.6.8 and 6.1.1.4'
Ti Ti 0.2191 1.8069 'International Tables Vol C Tables 4.2.6.8 and 6.1.1.4'

loop_
_geom_angle_atom_site_label_1
_geom_angle_atom_site_label_2
_geom_angle_atom_site_label_3
_geom_angle
O1 Ti1 C10 123.25(9)
O1 Ti1 C9 88.67(8)
C10 Ti1 C9 34.95(10)
O1 Ti1 C4 92.08(8)
C10 Ti1 C4 135.07(10)
C9 Ti1 C4 145.20(10)
O1 Ti1 C3 126.19(8)
C10 Ti1 C3 104.43(10)
C9 Ti1 C3 130.95(10)
C4 Ti1 C3 34.18(9)
O1 Ti1 C6 135.69(9)
C10 Ti1 C6 34.09(10)
C9 Ti1 C6 56.93(9)
C4 Ti1 C6 101.49(10)
C3 Ti1 C6 74.69(10)
O1 Ti1 C2 136.34(8)
C10 Ti1 C2 99.66(10)
C9 Ti1 C2 134.60(9)
C4 Ti1 C2 57.18(8)
C3 Ti1 C2 34.20(9)
C6 Ti1 C2 84.37(10)
O1 Ti1 C5 80.02(8)
C10 Ti1 C5 156.55(9)
C9 Ti1 C5 168.48(9)
C4 Ti1 C5 34.62(10)
C3 Ti1 C5 56.77(9)
C6 Ti1 C5 131.44(10)
C2 Ti1 C5 56.90(9)
O1 Ti1 C1 104.57(8)
C10 Ti1 C1 125.62(10)
C9 Ti1 C1 154.75(9)
C4 Ti1 C1 57.18(9)
C3 Ti1 C1 56.64(9)
C6 Ti1 C1 118.31(10)
C2 Ti1 C1 34.15(10)
C5 Ti1 C1 34.17(9)
O1 Ti1 C8 79.61(8)
C10 Ti1 C8 56.91(9)
C9 Ti1 C8 34.01(9)
C4 Ti1 C8 112.20(9)
C3 Ti1 C8 111.96(9)
C6 Ti1 C8 56.16(9)
C2 Ti1 C8 137.72(10)
C5 Ti1 C8 139.48(9)
C1 Ti1 C8 168.27(9)
O1 Ti1 C7 105.22(9)
C10 Ti1 C7 57.03(10)
C9 Ti1 C7 56.71(9)
C4 Ti1 C7 89.75(10)
C3 Ti1 C7 79.35(10)
C6 Ti1 C7 34.21(10)
C2 Ti1 C7 104.79(10)
C5 Ti1 C7 124.18(10)
C1 Ti1 C7 135.74(10)
C8 Ti1 C7 33.55(10)
O1 Ti1 P1 69.51(5)
C10 Ti1 P1 88.80(7)
C9 Ti1 P1 79.81(7)
C4 Ti1 P1 132.60(8)
C3 Ti1 P1 139.98(7)
C6 Ti1 P1 122.49(7)
C2 Ti1 P1 107.06(7)
C5 Ti1 P1 98.08(7)
C1 Ti1 P1 84.78(7)
C8 Ti1 P1 106.93(7)
C7 Ti1 P1 136.50(7)
C16 P1 C17 109.04(10)
C16 P1 C21 100.93(11)
C17 P1 C21 107.83(11)
C16 P1 Ti1 89.63(8)
C17 P1 Ti1 122.78(9)
C21 P1 Ti1 121.30(8)
C11 O1 Ti1 124.06(15)
C2 C1 C5 107.9(2)
C2 C1 Ti1 72.41(14)
C5 C1 Ti1 72.43(14)
C3 C2 C1 107.8(2)
C3 C2 Ti1 72.85(14)
C1 C2 Ti1 73.43(13)
C4 C3 C2 108.6(2)
C4 C3 Ti1 72.06(14)
C2 C3 Ti1 72.95(14)
C3 C4 C5 107.7(2)
C3 C4 Ti1 73.76(13)
C5 C4 Ti1 73.60(13)
C1 C5 C4 107.9(2)
C1 C5 Ti1 73.40(14)
C4 C5 Ti1 71.78(13)
C10 C6 C7 108.5(2)
C10 C6 Ti1 71.65(14)
C7 C6 Ti1 73.56(14)
C8 C7 C6 107.5(2)
C8 C7 Ti1 73.17(14)
C6 C7 Ti1 72.23(15)
C7 C8 C9 108.9(2)
C7 C8 Ti1 73.28(15)
C9 C8 Ti1 71.36(14)
C8 C9 C10 107.6(2)
C8 C9 Ti1 74.62(14)
C10 C9 Ti1 72.23(14)
C6 C10 C9 107.5(2)
C6 C10 Ti1 74.26(15)
C9 C10 Ti1 72.82(14)
O1 C11 C12 119.6(2)
O1 C11 C16 122.3(2)
C12 C11 C16 118.1(2)
C13 C12 C11 120.7(2)
C14 C13 C12 120.7(2)
C15 C14 C13 119.7(2)
C14 C15 C16 121.0(2)
C15 C16 C11 119.8(2)
C15 C16 P1 126.60(19)
C11 C16 P1 113.61(17)
C18 C17 C19 107.8(2)
C18 C17 C20 107.1(2)
C19 C17 C20 108.0(2)
C18 C17 P1 111.11(17)
C19 C17 P1 104.83(16)
C20 C17 P1 117.67(19)
C24 C21 C22 110.0(2)
C24 C21 C23 106.4(2)
C22 C21 C23 108.0(2)
C24 C21 P1 114.32(17)
C22 C21 P1 110.66(18)
C23 C21 P1 107.08(17)

loop_
_geom_bond_atom_site_label_1
_geom_bond_atom_site_label_2
_geom_bond_distance
Ti1 O1 2.0256(17)
Ti1 C10 2.365(2)
Ti1 C9 2.373(2)
Ti1 C4 2.376(2)
Ti1 C3 2.398(2)
Ti1 C6 2.398(3)
Ti1 C2 2.399(2)
Ti1 C5 2.400(2)
Ti1 C1 2.412(2)
Ti1 C8 2.414(3)
Ti1 C7 2.416(3)
Ti1 P1 2.9067(8)
P1 C16 1.820(2)
P1 C17 1.912(2)
P1 C21 1.914(3)
O1 C11 1.322(3)
C1 C2 1.413(4)
C1 C5 1.414(4)
C2 C3 1.411(4)
C3 C4 1.403(4)
C4 C5 1.421(4)
C6 C10 1.397(4)
C6 C7 1.416(4)
C7 C8 1.394(4)
C8 C9 1.401(4)
C9 C10 1.423(4)
C11 C12 1.408(4)
C11 C16 1.416(3)
C12 C13 1.386(4)
C13 C14 1.382(4)
C14 C15 1.381(4)
C15 C16 1.397(4)
C17 C18 1.534(4)
C17 C19 1.534(3)
C17 C20 1.544(4)
C21 C24 1.532(4)
C21 C22 1.536(4)
C21 C23 1.541(3)
